data_4023877
loop_
_publ_author_name
'Tetsuharu Hori'
'Yuko Otani'
'Masatoshi Kawahata'
'Kentaro Yamaguchi'
'Tomohiko Ohwada'

_publ_section_title
;
 Nonplanar Structures of Thioamides Derived from
 7-Azabicyclo[2.2.1]heptane. Electronically Tunable
 Planarity of Thioamides
;
_journal_name_full 'Journal of Organic Chemistry'
_journal_page_first 9102
_journal_page_last 9108
_journal_paper_doi 10.1021/jo801996b
_journal_volume 73
_journal_year 2008
_chemical_formula_moiety 'C13 H14 Cl N S'
_chemical_formula_sum 'C13 H14 Cl N S'
_chemical_formula_weight 251.76
_chemical_name_systematic
; 
 ? 
;
_space_group_IT_number 14
_symmetry_cell_setting monoclinic
_symmetry_space_group_name_Hall '-P 2ybc'
_symmetry_space_group_name_H-M 'P 1 21/c 1'
_atom_sites_solution_hydrogens geom
_atom_sites_solution_primary direct
_atom_sites_solution_secondary difmap
_audit_creation_method SHELXL-97
_cell_angle_alpha 90.00
_cell_angle_beta 102.110(2)
_cell_angle_gamma 90.00
_cell_formula_units_Z 4
_cell_length_a 6.2373(8)
_cell_length_b 18.052(2)
_cell_length_c 11.0263(14)
_cell_measurement_reflns_used 2611
_cell_measurement_temperature 90
_cell_measurement_theta_max 28.17
_cell_measurement_theta_min 2.94
_cell_volume 1213.9(3)
_computing_cell_refinement SMART
_computing_data_collection 'SMART (Bruker, 1998)'
_computing_data_reduction 'SAINT (Bruker, 1998)'
_computing_molecular_graphics 'ORTEP-3 for Windows (Farrugia, 1997)'
_computing_publication_material 'SHELXL-97 (Sheldrick, 1997)'
_computing_structure_refinement 'SHELXL-97 (Sheldrick, 1997)'
_computing_structure_solution 'SHELXS-97 (Sheldrick, 1990)'
_diffrn_ambient_temperature 90
_diffrn_measured_fraction_theta_full 0.996
_diffrn_measured_fraction_theta_max 0.950
_diffrn_measurement_device_type 'Bruker SMART 1000 CCD area detector'
_diffrn_measurement_method '\f and \w scans'
_diffrn_radiation_monochromator graphite
_diffrn_radiation_source 'fine-focus sealed tube'
_diffrn_radiation_type MoK\a
_diffrn_radiation_wavelength 0.71073
_diffrn_reflns_av_R_equivalents 0.0456
_diffrn_reflns_av_sigmaI/netI 0.0523
_diffrn_reflns_limit_h_max 6
_diffrn_reflns_limit_h_min -8
_diffrn_reflns_limit_k_max 23
_diffrn_reflns_limit_k_min -23
_diffrn_reflns_limit_l_max 14
_diffrn_reflns_limit_l_min -12
_diffrn_reflns_number 7370
_diffrn_reflns_theta_full 25.00
_diffrn_reflns_theta_max 28.26
_diffrn_reflns_theta_min 2.20
_diffrn_standards_decay_% 0
_diffrn_standards_number 0
_exptl_absorpt_coefficient_mu 0.457
_exptl_absorpt_correction_type none
_exptl_crystal_colour yellow
_exptl_crystal_density_diffrn 1.378
_exptl_crystal_density_method 'not measured'
_exptl_crystal_description prismatic
_exptl_crystal_F_000 528
_exptl_crystal_size_max 0.30
_exptl_crystal_size_mid 0.20
_exptl_crystal_size_min 0.20
_refine_diff_density_max 0.460
_refine_diff_density_min -0.240
_refine_diff_density_rms 0.070
_refine_ls_extinction_method none
_refine_ls_goodness_of_fit_ref 1.039
_refine_ls_hydrogen_treatment constr
_refine_ls_matrix_type full
_refine_ls_number_parameters 145
_refine_ls_number_reflns 2861
_refine_ls_number_restraints 0
_refine_ls_restrained_S_all 1.039
_refine_ls_R_factor_all 0.0483
_refine_ls_R_factor_gt 0.0373
_refine_ls_shift/su_max 0.000
_refine_ls_shift/su_mean 0.000
_refine_ls_structure_factor_coef Fsqd
_refine_ls_weighting_details 'calc w=1/[\s^2^(Fo^2^)+(0.0452P)^2^+0.4326P] where P=(Fo^2^+2Fc^2^)/3'
_refine_ls_weighting_scheme calc
_refine_ls_wR_factor_gt 0.0942
_refine_ls_wR_factor_ref 0.1013
_reflns_number_gt 2324
_reflns_number_total 2861
_reflns_threshold_expression I>2\s(I)
_cod_data_source_file jo801996b_si_002_04.cif
_cod_data_source_block 1e
_cod_original_sg_symbol_H-M 'P 21/c'
_cod_database_code 4023877

loop_
_symmetry_equiv_pos_as_xyz
'x, y, z'
'-x, y+1/2, -z+1/2'
'-x, -y, -z'
'x, -y-1/2, z-1/2'

loop_
_atom_site_label
_atom_site_type_symbol
_atom_site_fract_x
_atom_site_fract_y
_atom_site_fract_z
_atom_site_U_iso_or_equiv
_atom_site_adp_type
_atom_site_occupancy
_atom_site_symmetry_multiplicity
_atom_site_calc_flag
_atom_site_refinement_flags
_atom_site_disorder_assembly
_atom_site_disorder_group
C1 C 0.3536(3) 0.57098(9) -0.10999(15) 0.0167(3) Uani 1 1 d . . .
H1 H 0.4669 0.5639 -0.0320 0.020 Uiso 1 1 calc R . .
C2 C 0.2132(3) 0.50256(10) -0.15320(18) 0.0243(4) Uani 1 1 d . . .
H2A H 0.1733 0.4763 -0.0823 0.029 Uiso 1 1 calc R . .
H2B H 0.2900 0.4678 -0.1990 0.029 Uiso 1 1 calc R . .
C3 C 0.0065(3) 0.53685(10) -0.24015(18) 0.0252(4) Uani 1 1 d . . .
H3A H -0.0089 0.5190 -0.3264 0.030 Uiso 1 1 calc R . .
H3B H -0.1288 0.5249 -0.2106 0.030 Uiso 1 1 calc R . .
C4 C 0.0551(3) 0.62064(9) -0.23079(15) 0.0164(3) Uani 1 1 d . . .
H4 H -0.0773 0.6532 -0.2503 0.020 Uiso 1 1 calc R . .
C5 C 0.2336(3) 0.63883(11) -0.30231(17) 0.0236(4) Uani 1 1 d . . .
H5A H 0.2518 0.6930 -0.3098 0.028 Uiso 1 1 calc R . .
H5B H 0.2006 0.6166 -0.3862 0.028 Uiso 1 1 calc R . .
C6 C 0.4410(3) 0.60296(11) -0.21941(17) 0.0232(4) Uani 1 1 d . . .
H6A H 0.5014 0.5634 -0.2647 0.028 Uiso 1 1 calc R . .
H6B H 0.5563 0.6405 -0.1908 0.028 Uiso 1 1 calc R . .
C7 C 0.1392(3) 0.65708(9) -0.00058(15) 0.0145(3) Uani 1 1 d . . .
C8 C -0.0287(3) 0.71727(9) -0.02207(14) 0.0142(3) Uani 1 1 d . . .
C9 C -0.0048(3) 0.77582(9) -0.10083(15) 0.0174(3) Uani 1 1 d . . .
H9 H 0.1081 0.7742 -0.1467 0.021 Uiso 1 1 calc R . .
C10 C -0.1450(3) 0.83637(9) -0.11257(15) 0.0182(3) Uani 1 1 d . . .
H10 H -0.1273 0.8766 -0.1651 0.022 Uiso 1 1 calc R . .
C11 C -0.3110(3) 0.83716(9) -0.04656(15) 0.0172(3) Uani 1 1 d . . .
C12 C -0.3435(3) 0.77852(9) 0.02851(15) 0.0177(3) Uani 1 1 d . . .
H12 H -0.4626 0.7790 0.0699 0.021 Uiso 1 1 calc R . .
C13 C -0.1995(3) 0.71899(9) 0.04231(15) 0.0156(3) Uani 1 1 d . . .
H13 H -0.2170 0.6792 0.0958 0.019 Uiso 1 1 calc R . .
N1 N 0.1828(2) 0.62598(7) -0.10123(12) 0.0152(3) Uani 1 1 d . . .
S1 S 0.27032(7) 0.63643(2) 0.14443(4) 0.01910(13) Uani 1 1 d . . .
Cl1 Cl -0.47871(7) 0.91508(2) -0.05585(4) 0.02385(13) Uani 1 1 d . . .

loop_
_atom_site_aniso_label
_atom_site_aniso_U_11
_atom_site_aniso_U_22
_atom_site_aniso_U_33
_atom_site_aniso_U_23
_atom_site_aniso_U_13
_atom_site_aniso_U_12
C1 0.0128(8) 0.0196(8) 0.0165(8) -0.0016(6) 0.0002(6) 0.0051(6)
C2 0.0202(9) 0.0177(8) 0.0321(10) -0.0025(7) -0.0015(7) 0.0040(6)
C3 0.0180(8) 0.0219(9) 0.0317(10) -0.0040(7) -0.0040(7) 0.0023(7)
C4 0.0138(8) 0.0215(8) 0.0128(8) -0.0010(6) 0.0001(6) 0.0040(6)
C5 0.0214(9) 0.0340(10) 0.0162(8) 0.0030(7) 0.0060(7) 0.0062(7)
C6 0.0154(8) 0.0336(10) 0.0209(9) -0.0002(7) 0.0044(7) 0.0046(7)
C7 0.0137(7) 0.0140(7) 0.0163(8) 0.0016(6) 0.0041(6) -0.0004(6)
C8 0.0151(7) 0.0149(7) 0.0121(7) -0.0010(6) 0.0018(6) 0.0012(6)
C9 0.0196(8) 0.0183(8) 0.0154(8) 0.0007(6) 0.0061(6) 0.0005(6)
C10 0.0248(9) 0.0162(8) 0.0140(8) 0.0015(6) 0.0047(7) 0.0020(6)
C11 0.0190(8) 0.0163(8) 0.0147(8) -0.0025(6) 0.0001(6) 0.0058(6)
C12 0.0170(8) 0.0210(8) 0.0158(8) -0.0034(6) 0.0052(6) 0.0011(6)
C13 0.0186(8) 0.0153(8) 0.0133(8) 0.0011(6) 0.0042(6) -0.0004(6)
N1 0.0139(7) 0.0180(7) 0.0133(7) 0.0007(5) 0.0020(5) 0.0048(5)
S1 0.0214(2) 0.0220(2) 0.0135(2) 0.00256(15) 0.00272(16) 0.00511(16)
Cl1 0.0300(3) 0.0207(2) 0.0207(2) -0.00078(16) 0.00496(17) 0.01174(16)

loop_
_atom_type_symbol
_atom_type_description
_atom_type_scat_dispersion_real
_atom_type_scat_dispersion_imag
_atom_type_scat_source
C C 0.0033 0.0016 'International Tables Vol C Tables 4.2.6.8 and 6.1.1.4'
N N 0.0061 0.0033 'International Tables Vol C Tables 4.2.6.8 and 6.1.1.4'
S S 0.1246 0.1234 'International Tables Vol C Tables 4.2.6.8 and 6.1.1.4'
Cl Cl 0.1484 0.1585 'International Tables Vol C Tables 4.2.6.8 and 6.1.1.4'
H H 0.0000 0.0000 'International Tables Vol C Tables 4.2.6.8 and 6.1.1.4'

loop_
_geom_angle_atom_site_label_1
_geom_angle_atom_site_label_2
_geom_angle_atom_site_label_3
_geom_angle
_geom_angle_site_symmetry_1
_geom_angle_site_symmetry_3
_geom_angle_publ_flag
N1 C1 C6 100.30(12) . . ?
N1 C1 C2 100.92(12) . . ?
C6 C1 C2 109.44(14) . . ?
N1 C1 H1 114.8 . . ?
C6 C1 H1 114.8 . . ?
C2 C1 H1 114.8 . . ?
C1 C2 C3 102.46(13) . . ?
C1 C2 H2A 111.3 . . ?
C3 C2 H2A 111.3 . . ?
C1 C2 H2B 111.3 . . ?
C3 C2 H2B 111.3 . . ?
H2A C2 H2B 109.2 . . ?
C4 C3 C2 102.82(13) . . ?
C4 C3 H3A 111.2 . . ?
C2 C3 H3A 111.2 . . ?
C4 C3 H3B 111.2 . . ?
C2 C3 H3B 111.2 . . ?
H3A C3 H3B 109.1 . . ?
N1 C4 C5 100.41(12) . . ?
N1 C4 C3 100.74(13) . . ?
C5 C4 C3 109.30(14) . . ?
N1 C4 H4 114.9 . . ?
C5 C4 H4 114.9 . . ?
C3 C4 H4 114.9 . . ?
C4 C5 C6 102.28(13) . . ?
C4 C5 H5A 111.3 . . ?
C6 C5 H5A 111.3 . . ?
C4 C5 H5B 111.3 . . ?
C6 C5 H5B 111.3 . . ?
H5A C5 H5B 109.2 . . ?
C1 C6 C5 103.23(13) . . ?
C1 C6 H6A 111.1 . . ?
C5 C6 H6A 111.1 . . ?
C1 C6 H6B 111.1 . . ?
C5 C6 H6B 111.1 . . ?
H6A C6 H6B 109.1 . . ?
N1 C7 C8 115.89(14) . . ?
N1 C7 S1 124.12(12) . . ?
C8 C7 S1 119.88(12) . . ?
C9 C8 C13 119.41(14) . . ?
C9 C8 C7 119.13(14) . . ?
C13 C8 C7 121.27(14) . . ?
C10 C9 C8 120.45(15) . . ?
C10 C9 H9 119.8 . . ?
C8 C9 H9 119.8 . . ?
C11 C10 C9 118.99(15) . . ?
C11 C10 H10 120.5 . . ?
C9 C10 H10 120.5 . . ?
C10 C11 C12 121.71(15) . . ?
C10 C11 Cl1 118.88(13) . . ?
C12 C11 Cl1 119.39(13) . . ?
C11 C12 C13 119.00(15) . . ?
C11 C12 H12 120.5 . . ?
C13 C12 H12 120.5 . . ?
C12 C13 C8 120.37(15) . . ?
C12 C13 H13 119.8 . . ?
C8 C13 H13 119.8 . . ?
C7 N1 C1 128.29(14) . . ?
C7 N1 C4 132.22(13) . . ?
C1 N1 C4 98.17(12) . . ?

loop_
_geom_bond_atom_site_label_1
_geom_bond_atom_site_label_2
_geom_bond_distance
_geom_bond_site_symmetry_2
_geom_bond_publ_flag
C1 N1 1.4744(19) . ?
C1 C6 1.537(2) . ?
C1 C2 1.531(2) . ?
C1 H1 1.0000 . ?
C2 C3 1.564(2) . ?
C2 H2A 0.9900 . ?
C2 H2B 0.9900 . ?
C3 C4 1.542(2) . ?
C3 H3A 0.9900 . ?
C3 H3B 0.9900 . ?
C4 N1 1.486(2) . ?
C4 C5 1.529(2) . ?
C4 H4 1.0000 . ?
C5 C6 1.559(2) . ?
C5 H5A 0.9900 . ?
C5 H5B 0.9900 . ?
C6 H6A 0.9900 . ?
C6 H6B 0.9900 . ?
C7 N1 1.322(2) . ?
C7 C8 1.493(2) . ?
C7 S1 1.6779(17) . ?
C8 C9 1.396(2) . ?
C8 C13 1.399(2) . ?
C9 C10 1.389(2) . ?
C9 H9 0.9500 . ?
C10 C11 1.385(2) . ?
C10 H10 0.9500 . ?
C11 C12 1.385(2) . ?
C11 Cl1 1.7430(16) . ?
C12 C13 1.388(2) . ?
C12 H12 0.9500 . ?
C13 H13 0.9500 . ?

loop_
_geom_torsion_atom_site_label_1
_geom_torsion_atom_site_label_2
_geom_torsion_atom_site_label_3
_geom_torsion_atom_site_label_4
_geom_torsion
_geom_torsion_site_symmetry_1
_geom_torsion_site_symmetry_2
_geom_torsion_site_symmetry_3
_geom_torsion_site_symmetry_4
_geom_torsion_publ_flag
N1 C1 C2 C3 35.42(17) . . . . ?
C6 C1 C2 C3 -69.72(17) . . . . ?
C1 C2 C3 C4 -1.80(18) . . . . ?
C2 C3 C4 N1 -32.07(16) . . . . ?
C2 C3 C4 C5 73.07(17) . . . . ?
N1 C4 C5 C6 35.08(16) . . . . ?
C3 C4 C5 C6 -70.29(17) . . . . ?
N1 C1 C6 C5 -32.91(16) . . . . ?
C2 C1 C6 C5 72.65(16) . . . . ?
C4 C5 C6 C1 -1.46(17) . . . . ?
N1 C7 C8 C9 -52.3(2) . . . . ?
S1 C7 C8 C9 124.08(15) . . . . ?
N1 C7 C8 C13 132.68(16) . . . . ?
S1 C7 C8 C13 -50.98(19) . . . . ?
C13 C8 C9 C10 1.9(2) . . . . ?
C7 C8 C9 C10 -173.24(15) . . . . ?
C8 C9 C10 C11 -1.1(2) . . . . ?
C9 C10 C11 C12 -1.4(2) . . . . ?
C9 C10 C11 Cl1 177.05(13) . . . . ?
C10 C11 C12 C13 3.0(2) . . . . ?
Cl1 C11 C12 C13 -175.44(12) . . . . ?
C11 C12 C13 C8 -2.1(2) . . . . ?
C9 C8 C13 C12 -0.3(2) . . . . ?
C7 C8 C13 C12 174.77(14) . . . . ?
C8 C7 N1 C1 173.53(14) . . . . ?
S1 C7 N1 C1 -2.6(2) . . . . ?
C8 C7 N1 C4 -22.5(2) . . . . ?
S1 C7 N1 C4 161.30(14) . . . . ?
C6 C1 N1 C7 -136.27(16) . . . . ?
C2 C1 N1 C7 111.43(17) . . . . ?
C6 C1 N1 C4 55.68(14) . . . . ?
C2 C1 N1 C4 -56.62(15) . . . . ?
C5 C4 N1 C7 135.61(17) . . . . ?
C3 C4 N1 C7 -112.24(18) . . . . ?
C5 C4 N1 C1 -57.06(14) . . . . ?
C3 C4 N1 C1 55.08(14) . . . . ?
